data_7056688
loop_
_publ_author_name
'Phonsri, Wasinee'
'Harding, Phimphaka'
'Murray, Keith S.'
'Moubaraki, Boujemaa'
'Harding, David J.'

_publ_section_title
;
 Spin crossover in mixed ligand iron(III) complexes
;
_journal_name_full 'New J. Chem.'
_journal_paper_doi 10.1039/C7NJ03676K
_journal_year 2017
_chemical_formula_moiety 'C32 H20 Br Cl Fe N4 O2, C N S, C H4 O'
_chemical_formula_sum 'C34 H24 Br Cl Fe N5 O3 S'
_chemical_formula_weight 753.85
_chemical_name_systematic '[Fe(qsal-Cl)(qsal-Br)]NCS MeOH'
_space_group_IT_number 2
_symmetry_cell_setting triclinic
_symmetry_space_group_name_Hall '-P 1'
_symmetry_space_group_name_H-M 'P -1'
_atom_sites_solution_hydrogens geom
_atom_sites_solution_primary direct
_atom_sites_solution_secondary difmap
_audit_creation_method SHELXL-97
_audit_update_record
;
2017-01-11 deposited with the CCDC.
2017-10-18 downloaded from the CCDC.
;
_cell_angle_alpha 105.885(3)
_cell_angle_beta 98.459(4)
_cell_angle_gamma 98.029(4)
_cell_formula_units_Z 2
_cell_length_a 10.0889(13)
_cell_length_b 12.1516(15)
_cell_length_c 13.1028(18)
_cell_measurement_reflns_used 3948
_cell_measurement_temperature 123(2)
_cell_measurement_theta_max 27.44
_cell_measurement_theta_min 2.39
_cell_volume 1500.6(3)
_computing_cell_refinement 'Bruker Apex2 V2.0'
_computing_data_collection 'Bruker Apex2 V2.0'
_computing_data_reduction 'Bruker Apex2 V2.0'
_computing_molecular_graphics X-SEED
_computing_publication_material 'XCIF V6.12 (BrukerAXS, 2001).'
_computing_structure_refinement 'SHELXL-97 (Sheldrick, 1997)'
_computing_structure_solution 'SHELXS-97 (Sheldrick, 1990)'
_diffrn_ambient_temperature 123(2)
_diffrn_measured_fraction_theta_full 0.964
_diffrn_measured_fraction_theta_max 0.959
_diffrn_measurement_device_type 'APEX X8'
_diffrn_measurement_method 'scans in phi and omega'
_diffrn_radiation_monochromator graphite
_diffrn_radiation_source 'fine-focus sealed tube'
_diffrn_radiation_type MoK\a
_diffrn_radiation_wavelength 0.71073
_diffrn_reflns_av_R_equivalents 0.0252
_diffrn_reflns_av_sigmaI/netI 0.0544
_diffrn_reflns_limit_h_max 13
_diffrn_reflns_limit_h_min -12
_diffrn_reflns_limit_k_max 8
_diffrn_reflns_limit_k_min -15
_diffrn_reflns_limit_l_max 17
_diffrn_reflns_limit_l_min -16
_diffrn_reflns_number 9769
_diffrn_reflns_theta_full 27.50
_diffrn_reflns_theta_max 27.57
_diffrn_reflns_theta_min 2.39
_diffrn_standards_decay_% 0
_diffrn_standards_interval_count 0
_diffrn_standards_interval_time 0
_diffrn_standards_number 0
_exptl_absorpt_coefficient_mu 2.039
_exptl_absorpt_correction_T_max 0.7496
_exptl_absorpt_correction_T_min 0.6296
_exptl_absorpt_correction_type multi-scan
_exptl_absorpt_process_details SADABS
_exptl_crystal_colour 'Dark red'
_exptl_crystal_density_diffrn 1.668
_exptl_crystal_density_method 'not measured'
_exptl_crystal_description Block
_exptl_crystal_F_000 762
_exptl_crystal_preparation ', Magnetic properties'
_exptl_crystal_recrystallization_method 'Layered diffusion'
_exptl_crystal_size_max 0.25
_exptl_crystal_size_mid 0.20
_exptl_crystal_size_min 0.15
_refine_diff_density_max 4.942
_refine_diff_density_min -0.928
_refine_diff_density_rms 0.198
_refine_ls_extinction_method none
_refine_ls_goodness_of_fit_ref 1.080
_refine_ls_hydrogen_treatment mixed
_refine_ls_matrix_type full
_refine_ls_number_parameters 436
_refine_ls_number_reflns 6642
_refine_ls_number_restraints 22
_refine_ls_restrained_S_all 1.084
_refine_ls_R_factor_all 0.1044
_refine_ls_R_factor_gt 0.0903
_refine_ls_shift/su_max 0.000
_refine_ls_shift/su_mean 0.000
_refine_ls_structure_factor_coef Fsqd
_refine_ls_weighting_details 'calc w=1/[\s^2^(Fo^2^)+(0.0876P)^2^+26.0924P] where P=(Fo^2^+2Fc^2^)/3'
_refine_ls_weighting_scheme calc
_refine_ls_wR_factor_gt 0.2435
_refine_ls_wR_factor_ref 0.2518
_reflns_number_gt 5455
_reflns_number_total 6642
_reflns_threshold_expression >2sigma(I)
_cod_data_source_file c7nj03676k2.cif
_cod_data_source_block wp123lt
_cod_depositor_comments
;
The following automatic conversions were performed:

'_symmetry_cell_setting' value 'Triclinic' changed to 'triclinic'
according to
/home/data/users/saulius/crontab/automatic-downloads/rss-feeds/RSC/lib/dictionaries/cif_core.dic
dictionary named 'cif_core.dic' version 2.4.2 from 2011-04-26.

Automatic conversion script
Id: cif_fix_values 4973 2017-02-22 13:04:09Z antanas 
;
_cod_database_code 7056688

loop_
_symmetry_equiv_pos_as_xyz
'x, y, z'
'-x, -y, -z'

loop_
_atom_site_label
_atom_site_type_symbol
_atom_site_fract_x
_atom_site_fract_y
_atom_site_fract_z
_atom_site_U_iso_or_equiv
_atom_site_adp_type
_atom_site_occupancy
_atom_site_symmetry_multiplicity
_atom_site_calc_flag
_atom_site_refinement_flags
_atom_site_disorder_assembly
_atom_site_disorder_group
Fe1 Fe 0.47522(9) 0.20922(8) 0.36258(7) 0.0112(2) Uani 1 1 d . . .
S1 S -0.1763(2) 0.2138(2) 0.85976(18) 0.0319(5) Uani 1 1 d . . .
O1 O 0.3728(5) 0.2555(4) 0.4702(4) 0.0145(9) Uani 1 1 d . . .
O2 O 0.6360(5) 0.2289(4) 0.4637(4) 0.0158(10) Uani 1 1 d . . .
N4 N 0.3127(6) 0.1938(5) 0.2516(5) 0.0141(11) Uani 1 1 d . . .
N1 N 0.4429(6) 0.0436(5) 0.3549(5) 0.0158(11) Uani 1 1 d . . .
N2 N 0.5690(6) 0.1509(6) 0.2411(5) 0.0188(12) Uani 1 1 d . . .
C23 C 0.6041(7) 0.4526(6) 0.4226(5) 0.0139(13) Uani 1 1 d . . .
H23 H 0.6038 0.5295 0.4189 0.017 Uiso 1 1 calc R . .
C5 C 0.2221(7) -0.0013(6) 0.5439(6) 0.0168(13) Uani 1 1 d . B .
H5 H 0.2212 -0.0824 0.5292 0.020 Uiso 1 1 calc R . .
C17 C 0.7225(7) 0.3262(6) 0.5140(6) 0.0179(14) Uani 1 1 d . A .
C7 C 0.3716(7) 0.0011(6) 0.4152(6) 0.0161(13) Uani 1 1 d . . .
H7 H 0.3656 -0.0796 0.4074 0.019 Uiso 1 1 calc R . .
C1 C 0.3032(7) 0.1853(6) 0.5141(5) 0.0133(12) Uani 1 1 d . B .
C32 C 0.3028(7) 0.2963(6) 0.2281(5) 0.0152(13) Uani 1 1 d . . .
C3 C 0.1491(7) 0.1708(7) 0.6386(6) 0.0196(14) Uani 1 1 d . B .
H3 H 0.0968 0.2066 0.6883 0.024 Uiso 1 1 calc R . .
C30 C 0.1065(7) 0.1069(7) 0.1283(6) 0.0182(14) Uani 1 1 d . . .
H30 H 0.0381 0.0389 0.0950 0.022 Uiso 1 1 calc R . .
C21 C 0.8139(7) 0.5353(6) 0.5529(6) 0.0169(14) Uani 1 1 d . A .
H21 H 0.8054 0.6086 0.5425 0.020 Uiso 1 1 calc R . .
C22 C 0.7122(7) 0.4356(6) 0.4975(5) 0.0126(12) Uani 1 1 d . . .
C6 C 0.3018(7) 0.0642(6) 0.4917(6) 0.0146(13) Uani 1 1 d . . .
C20 C 0.9251(6) 0.5257(5) 0.6218(6) 0.0172(14) Uani 1 1 d D . .
C19 C 0.9368(8) 0.4199(7) 0.6411(6) 0.0229(15) Uani 1 1 d . A .
H19 H 1.0133 0.4146 0.6901 0.027 Uiso 1 1 calc R . .
C4 C 0.1473(7) 0.0512(6) 0.6145(6) 0.0200(14) Uani 1 1 d D . .
C31 C 0.2145(7) 0.1012(6) 0.2033(6) 0.0167(13) Uani 1 1 d . . .
H31 H 0.2187 0.0306 0.2206 0.020 Uiso 1 1 calc R . .
C2 C 0.2266(7) 0.2370(6) 0.5907(6) 0.0173(14) Uani 1 1 d . . .
H2 H 0.2287 0.3186 0.6091 0.021 Uiso 1 1 calc R B .
C28 C 0.1945(8) 0.3047(7) 0.1504(6) 0.0203(15) Uani 1 1 d . . .
C16 C 0.5677(7) 0.0345(6) 0.2160(6) 0.0179(14) Uani 1 1 d . . .
C18 C 0.8369(8) 0.3232(6) 0.5888(6) 0.0220(15) Uani 1 1 d . . .
H18 H 0.8452 0.2519 0.6034 0.026 Uiso 1 1 calc R A .
C29 C 0.0928(8) 0.2044(7) 0.0995(6) 0.0224(15) Uani 1 1 d . . .
H29 H 0.0173 0.2051 0.0471 0.027 Uiso 1 1 calc R . .
C8 C 0.5017(7) -0.0268(6) 0.2777(6) 0.0201(15) Uani 1 1 d . . .
C9 C 0.4989(8) -0.1451(7) 0.2568(6) 0.0226(15) Uani 1 1 d . . .
H9 H 0.4534 -0.1874 0.2968 0.027 Uiso 1 1 calc R . .
C26 C 0.2932(8) 0.5079(7) 0.1878(7) 0.0259(17) Uani 1 1 d . . .
H26 H 0.2897 0.5806 0.1746 0.031 Uiso 1 1 calc R . .
C25 C 0.4025(8) 0.5004(7) 0.2645(6) 0.0234(16) Uani 1 1 d . . .
H25 H 0.4715 0.5669 0.3017 0.028 Uiso 1 1 calc R . .
C15 C 0.6288(7) 0.2124(8) 0.1853(6) 0.0250(16) Uani 1 1 d . . .
H15 H 0.6293 0.2937 0.2034 0.030 Uiso 1 1 calc R . .
C14 C 0.6915(8) 0.1604(9) 0.0999(7) 0.032(2) Uani 1 1 d . . .
H14 H 0.7337 0.2059 0.0609 0.039 Uiso 1 1 calc R . .
C24 C 0.4085(8) 0.3941(6) 0.2854(6) 0.0188(15) Uani 1 1 d . . .
C27 C 0.1918(8) 0.4143(7) 0.1316(6) 0.0231(16) Uani 1 1 d . . .
H27 H 0.1198 0.4226 0.0804 0.028 Uiso 1 1 calc R . .
C10 C 0.5650(9) -0.2023(8) 0.1749(7) 0.034(2) Uani 1 1 d . . .
H10 H 0.5669 -0.2828 0.1628 0.041 Uiso 1 1 calc R . .
C12 C 0.6306(8) -0.0238(8) 0.1321(7) 0.0276(18) Uani 1 1 d . . .
C13 C 0.6907(8) 0.0448(9) 0.0744(7) 0.035(2) Uani 1 1 d . . .
H13 H 0.7317 0.0091 0.0162 0.042 Uiso 1 1 calc R . .
C11 C 0.6253(9) -0.1454(9) 0.1136(8) 0.036(2) Uani 1 1 d . . .
H11 H 0.6649 -0.1873 0.0572 0.043 Uiso 1 1 calc R . .
Br2 Br 1.0610(6) 0.6583(4) 0.6932(5) 0.0259(12) Uani 0.50 1 d PD A 2
Cl2 Cl 1.0526(15) 0.6461(11) 0.6837(13) 0.027(3) Uani 0.50 1 d PDU A 1
Cl1 Cl 0.0531(10) -0.0471(8) 0.6655(7) 0.022(2) Uani 0.50 1 d PDU B 1
N3 N 0.5062(6) 0.3700(5) 0.3593(5) 0.0153(11) Uani 1 1 d . . .
C34 C -0.0271(10) 0.2889(9) 0.8617(7) 0.036(2) Uani 1 1 d . . .
N5 N 0.0790(10) 0.3457(11) 0.8629(7) 0.062(3) Uani 1 1 d . . .
Br1 Br 0.0451(4) -0.0327(3) 0.6854(3) 0.0211(6) Uani 0.50 1 d PDU B 2
O3 O 0.3146(10) 0.4766(11) 0.8284(8) 0.078(3) Uani 1 1 d . . .
H3A H 0.2457 0.4233 0.8303 0.13(8) Uiso 1 1 calc R . .
C33 C 0.357(2) 0.5496(12) 0.9221(12) 0.090(6) Uani 1 1 d . . .
H33A H 0.4296 0.5997 0.9213 0.135 Uiso 1 1 calc R . .
H33B H 0.3790 0.5119 0.9697 0.135 Uiso 1 1 calc R . .
H33C H 0.2909 0.5881 0.9409 0.135 Uiso 1 1 calc R . .

loop_
_atom_site_aniso_label
_atom_site_aniso_U_11
_atom_site_aniso_U_22
_atom_site_aniso_U_33
_atom_site_aniso_U_23
_atom_site_aniso_U_13
_atom_site_aniso_U_12
Fe1 0.0118(4) 0.0113(5) 0.0115(4) 0.0035(3) 0.0030(3) 0.0045(3)
S1 0.0331(11) 0.0304(11) 0.0316(11) 0.0103(9) 0.0023(9) 0.0064(9)
O1 0.018(2) 0.012(2) 0.016(2) 0.0046(18) 0.0076(19) 0.0041(18)
O2 0.016(2) 0.009(2) 0.019(2) 0.0041(18) -0.0025(19) 0.0014(18)
N4 0.016(3) 0.016(3) 0.013(3) 0.006(2) 0.004(2) 0.006(2)
N1 0.009(3) 0.025(3) 0.015(3) 0.012(2) -0.002(2) 0.003(2)
N2 0.008(3) 0.030(3) 0.018(3) 0.005(3) 0.003(2) 0.006(2)
C23 0.015(3) 0.013(3) 0.016(3) 0.007(2) 0.006(3) 0.006(2)
C5 0.015(3) 0.014(3) 0.025(4) 0.011(3) 0.005(3) 0.005(3)
C17 0.018(3) 0.014(3) 0.020(3) 0.002(3) 0.004(3) 0.003(3)
C7 0.014(3) 0.007(3) 0.024(4) 0.001(3) -0.003(3) 0.007(2)
C1 0.015(3) 0.011(3) 0.013(3) 0.003(2) 0.001(2) 0.002(2)
C32 0.012(3) 0.021(3) 0.014(3) 0.006(3) 0.005(2) 0.007(3)
C3 0.019(3) 0.022(4) 0.023(4) 0.012(3) 0.009(3) 0.006(3)
C30 0.017(3) 0.026(4) 0.015(3) 0.007(3) 0.004(3) 0.014(3)
C21 0.014(3) 0.014(3) 0.024(4) 0.005(3) 0.007(3) 0.004(3)
C22 0.012(3) 0.011(3) 0.016(3) 0.005(2) 0.004(2) 0.003(2)
C6 0.011(3) 0.015(3) 0.018(3) 0.007(3) -0.001(2) 0.004(2)
C20 0.012(3) 0.014(3) 0.019(3) -0.001(3) 0.002(3) -0.004(2)
C19 0.016(3) 0.024(4) 0.023(4) 0.004(3) -0.004(3) 0.003(3)
C4 0.016(3) 0.024(4) 0.024(4) 0.015(3) 0.001(3) 0.002(3)
C31 0.015(3) 0.021(3) 0.016(3) 0.006(3) 0.004(3) 0.009(3)
C2 0.022(3) 0.012(3) 0.025(4) 0.008(3) 0.011(3) 0.009(3)
C28 0.021(4) 0.030(4) 0.014(3) 0.012(3) 0.003(3) 0.008(3)
C16 0.007(3) 0.025(4) 0.018(3) -0.002(3) 0.000(2) 0.007(3)
C18 0.027(4) 0.016(3) 0.023(4) 0.006(3) -0.002(3) 0.009(3)
C29 0.016(3) 0.033(4) 0.015(3) 0.004(3) 0.000(3) 0.005(3)
C8 0.018(3) 0.017(3) 0.018(3) -0.001(3) -0.008(3) 0.004(3)
C9 0.022(4) 0.017(3) 0.025(4) -0.002(3) 0.003(3) 0.009(3)
C26 0.028(4) 0.032(4) 0.027(4) 0.019(3) 0.006(3) 0.014(3)
C25 0.031(4) 0.020(4) 0.024(4) 0.014(3) 0.007(3) 0.007(3)
C15 0.014(3) 0.033(4) 0.026(4) 0.005(3) 0.005(3) 0.006(3)
C14 0.019(4) 0.056(6) 0.027(4) 0.016(4) 0.011(3) 0.008(4)
C24 0.033(4) 0.012(3) 0.020(3) 0.010(3) 0.020(3) 0.007(3)
C27 0.024(4) 0.030(4) 0.020(4) 0.018(3) -0.001(3) 0.007(3)
C10 0.029(4) 0.024(4) 0.035(5) -0.012(3) -0.002(4) 0.011(3)
C12 0.012(3) 0.038(5) 0.023(4) -0.007(3) 0.002(3) 0.006(3)
C13 0.020(4) 0.052(6) 0.027(4) -0.005(4) 0.010(3) 0.013(4)
C11 0.025(4) 0.042(5) 0.033(5) -0.009(4) 0.010(4) 0.016(4)
Br2 0.0169(14) 0.0186(14) 0.0309(18) -0.0054(10) 0.0034(9) -0.0063(8)
Cl2 0.027(3) 0.027(3) 0.027(3) 0.0077(14) 0.0054(11) 0.0041(11)
Cl1 0.022(2) 0.024(2) 0.021(2) 0.0079(12) 0.0065(10) 0.0023(10)
N3 0.014(3) 0.013(3) 0.019(3) 0.001(2) 0.008(2) 0.005(2)
C34 0.038(5) 0.047(6) 0.020(4) 0.003(4) 0.006(4) 0.010(4)
N5 0.045(6) 0.095(8) 0.027(4) -0.002(5) 0.007(4) -0.008(5)
Br1 0.0182(10) 0.0283(13) 0.0233(14) 0.0143(11) 0.0127(10) 0.0028(9)
O3 0.049(5) 0.122(9) 0.052(5) 0.008(6) 0.022(4) 0.006(6)
C33 0.171(18) 0.043(7) 0.063(9) 0.023(6) 0.060(11) -0.006(9)

loop_
_atom_type_symbol
_atom_type_description
_atom_type_scat_dispersion_real
_atom_type_scat_dispersion_imag
_atom_type_scat_source
C C 0.0033 0.0016 'International Tables Vol C Tables 4.2.6.8 and 6.1.1.4'
H H 0.0000 0.0000 'International Tables Vol C Tables 4.2.6.8 and 6.1.1.4'
N N 0.0061 0.0033 'International Tables Vol C Tables 4.2.6.8 and 6.1.1.4'
O O 0.0106 0.0060 'International Tables Vol C Tables 4.2.6.8 and 6.1.1.4'
S S 0.1246 0.1234 'International Tables Vol C Tables 4.2.6.8 and 6.1.1.4'
Cl Cl 0.1484 0.1585 'International Tables Vol C Tables 4.2.6.8 and 6.1.1.4'
Fe Fe 0.3463 0.8444 'International Tables Vol C Tables 4.2.6.8 and 6.1.1.4'
Br Br -0.2901 2.4595 'International Tables Vol C Tables 4.2.6.8 and 6.1.1.4'

loop_
_geom_angle_atom_site_label_1
_geom_angle_atom_site_label_2
_geom_angle_atom_site_label_3
_geom_angle
O2 Fe1 O1 93.2(2)
O2 Fe1 N3 94.6(2)
O1 Fe1 N3 87.6(2)
O2 Fe1 N1 87.7(2)
O1 Fe1 N1 95.5(2)
N3 Fe1 N1 176.0(2)
O2 Fe1 N4 176.5(2)
O1 Fe1 N4 89.1(2)
N3 Fe1 N4 83.0(2)
N1 Fe1 N4 94.6(2)
O2 Fe1 N2 90.9(2)
O1 Fe1 N2 175.0(2)
N3 Fe1 N2 94.8(3)
N1 Fe1 N2 81.9(3)
N4 Fe1 N2 86.9(2)
C1 O1 Fe1 125.8(4)
C17 O2 Fe1 126.9(4)
C31 N4 C32 119.0(6)
C31 N4 Fe1 128.4(5)
C32 N4 Fe1 112.6(5)
C7 N1 C8 121.9(6)
C7 N1 Fe1 123.7(5)
C8 N1 Fe1 114.5(5)
C15 N2 C16 119.6(6)
C15 N2 Fe1 127.2(6)
C16 N2 Fe1 113.1(5)
N3 C23 C22 124.7(6)
N3 C23 H23 117.7
C22 C23 H23 117.7
C4 C5 C6 120.6(6)
C4 C5 H5 119.7
C6 C5 H5 119.7
O2 C17 C18 118.4(6)
O2 C17 C22 124.8(6)
C18 C17 C22 116.8(6)
N1 C7 C6 126.1(6)
N1 C7 H7 117.0
C6 C7 H7 117.0
O1 C1 C2 116.9(6)
O1 C1 C6 125.1(6)
C2 C1 C6 117.9(6)
N4 C32 C28 122.1(7)
N4 C32 C24 116.6(6)
C28 C32 C24 121.4(7)
C2 C3 C4 120.3(6)
C2 C3 H3 119.9
C4 C3 H3 119.9
C29 C30 C31 123.4(7)
C29 C30 H30 118.3
C31 C30 H30 118.3
C20 C21 C22 119.6(6)
C20 C21 H21 120.2
C22 C21 H21 120.2
C17 C22 C21 120.7(6)
C17 C22 C23 123.6(6)
C21 C22 C23 115.7(6)
C5 C6 C1 119.5(6)
C5 C6 C7 116.8(6)
C1 C6 C7 123.7(6)
C21 C20 C19 121.0(6)
C21 C20 Cl2 119.2(8)
C19 C20 Cl2 119.8(8)
C21 C20 Br2 119.2(6)
C19 C20 Br2 119.8(6)
Cl2 C20 Br2 1.9(8)
C18 C19 C20 119.5(7)
C18 C19 H19 120.2
C20 C19 H19 120.2
C5 C4 C3 120.6(6)
C5 C4 Cl1 112.7(6)
C3 C4 Cl1 126.7(6)
C5 C4 Br1 121.2(6)
C3 C4 Br1 118.2(5)
Cl1 C4 Br1 8.9(4)
N4 C31 C30 120.4(7)
N4 C31 H31 119.8
C30 C31 H31 119.8
C3 C2 C1 121.1(6)
C3 C2 H2 119.5
C1 C2 H2 119.5
C32 C28 C29 117.5(7)
C32 C28 C27 118.3(7)
C29 C28 C27 124.1(7)
N2 C16 C8 117.2(6)
N2 C16 C12 121.9(7)
C8 C16 C12 120.9(7)
C19 C18 C17 122.4(7)
C19 C18 H18 118.8
C17 C18 H18 118.8
C30 C29 C28 117.6(7)
C30 C29 H29 121.2
C28 C29 H29 121.2
C9 C8 C16 119.8(7)
C9 C8 N1 127.0(7)
C16 C8 N1 113.2(6)
C8 C9 C10 119.1(8)
C8 C9 H9 120.5
C10 C9 H9 120.5
C27 C26 C25 122.4(7)
C27 C26 H26 118.8
C25 C26 H26 118.8
C24 C25 C26 119.4(8)
C24 C25 H25 120.3
C26 C25 H25 120.3
N2 C15 C14 121.8(8)
N2 C15 H15 119.1
C14 C15 H15 119.1
C13 C14 C15 119.0(8)
C13 C14 H14 120.5
C15 C14 H14 120.5
C25 C24 N3 127.9(7)
C25 C24 C32 118.6(7)
N3 C24 C32 113.5(6)
C26 C27 C28 119.8(7)
C26 C27 H27 120.1
C28 C27 H27 120.1
C11 C10 C9 121.7(8)
C11 C10 H10 119.1
C9 C10 H10 119.1
C13 C12 C16 116.3(8)
C13 C12 C11 126.3(8)
C16 C12 C11 117.4(8)
C14 C13 C12 121.4(8)
C14 C13 H13 119.3
C12 C13 H13 119.3
C10 C11 C12 121.1(8)
C10 C11 H11 119.5
C12 C11 H11 119.5
C23 N3 C24 120.6(6)
C23 N3 Fe1 125.0(5)
C24 N3 Fe1 114.3(5)
N5 C34 S1 178.2(11)
C33 O3 H3A 109.5
O3 C33 H33A 109.5
O3 C33 H33B 109.5
H33A C33 H33B 109.5
O3 C33 H33C 109.5
H33A C33 H33C 109.5
H33B C33 H33C 109.5

loop_
_geom_bond_atom_site_label_1
_geom_bond_atom_site_label_2
_geom_bond_distance
Fe1 O2 1.878(5)
Fe1 O1 1.879(5)
Fe1 N3 1.949(6)
Fe1 N1 1.965(6)
Fe1 N4 1.975(6)
Fe1 N2 1.986(6)
S1 C34 1.641(10)
O1 C1 1.331(8)
O2 C17 1.308(8)
N4 C31 1.327(9)
N4 C32 1.375(9)
N1 C7 1.302(9)
N1 C8 1.397(10)
N2 C15 1.326(10)
N2 C16 1.359(10)
C23 N3 1.303(9)
C23 C22 1.433(9)
C23 H23 0.9500
C5 C4 1.360(10)
C5 C6 1.425(9)
C5 H5 0.9500
C17 C18 1.411(10)
C17 C22 1.420(9)
C7 C6 1.424(9)
C7 H7 0.9500
C1 C2 1.421(9)
C1 C6 1.416(9)
C32 C28 1.416(10)
C32 C24 1.426(10)
C3 C2 1.378(10)
C3 C4 1.397(10)
C3 H3 0.9500
C30 C29 1.357(11)
C30 C31 1.379(9)
C30 H30 0.9500
C21 C20 1.372(10)
C21 C22 1.415(9)
C21 H21 0.9500
C20 C19 1.394(10)
C20 Cl2 1.724(9)
C20 Br2 1.880(7)
C19 C18 1.375(11)
C19 H19 0.9500
C4 Cl1 1.756(8)
C4 Br1 1.863(6)
C31 H31 0.9500
C2 H2 0.9500
C28 C29 1.410(11)
C28 C27 1.422(10)
C16 C8 1.415(11)
C16 C12 1.421(10)
C18 H18 0.9500
C29 H29 0.9500
C8 C9 1.384(10)
C9 C10 1.419(11)
C9 H9 0.9500
C26 C27 1.370(12)
C26 C25 1.410(11)
C26 H26 0.9500
C25 C24 1.399(10)
C25 H25 0.9500
C15 C14 1.408(11)
C15 H15 0.9500
C14 C13 1.351(14)
C14 H14 0.9500
C24 N3 1.396(10)
C27 H27 0.9500
C10 C11 1.350(15)
C10 H10 0.9500
C12 C13 1.404(14)
C12 C11 1.423(13)
C13 H13 0.9500
C11 H11 0.9500
C34 N5 1.185(14)
O3 C33 1.273(17)
O3 H3A 0.8900
C33 H33A 0.8900
C33 H33B 0.8900
C33 H33C 0.8900
